data_4000151
_journal_name_full 'Chemistry of Materials'
_journal_paper_doi 10.1021/cm011624m
_journal_year 2002
_chemical_formula_sum 'Eu13 Mn Sb11 Sr'
_chemical_formula_weight 3457.29
_chemical_name_common Eu~13~SrMnSb~11~
_space_group_IT_number 142
_symmetry_cell_setting tetragonal
_symmetry_space_group_name_Hall '-I 4bd 2c'
_symmetry_space_group_name_H-M 'I 41/a c d :2'
_atom_sites_solution_hydrogens ?
_atom_sites_solution_primary direct
_atom_sites_solution_secondary difmap
_cell_angle_alpha 90.0000(9)
_cell_angle_beta 90.0000(8)
_cell_angle_gamma 90.0000(9)
_cell_formula_units_Z 8
_cell_length_a 17.2989(7)
_cell_length_b 17.2989(7)
_cell_length_c 22.7809(9)
_cell_measurement_reflns_used 4470
_cell_measurement_temperature 90(2)
_cell_measurement_theta_max 31.256
_cell_measurement_theta_min 4.713
_cell_volume 6817.2(5)
_diffrn_ambient_temperature 90(2)
_diffrn_detector_area_resol_mean ?
_diffrn_measurement_device_type 'Bruker SMART 1000'
_diffrn_measurement_method \w
_diffrn_radiation_monochromator graphite
_diffrn_radiation_source 'normal-focus sealed tube'
_diffrn_radiation_type MoK\a
_diffrn_radiation_wavelength 0.71073
_diffrn_reflns_av_R_equivalents 0.0633
_diffrn_reflns_av_sigmaI/netI 0.0320
_diffrn_reflns_limit_h_max 24
_diffrn_reflns_limit_h_min -25
_diffrn_reflns_limit_k_max 15
_diffrn_reflns_limit_k_min -24
_diffrn_reflns_limit_l_max 33
_diffrn_reflns_limit_l_min -33
_diffrn_reflns_number 31237
_diffrn_reflns_theta_max 31.50
_diffrn_reflns_theta_min 2.35
_diffrn_standards_decay_% <0.1
_diffrn_standards_interval_count ?
_diffrn_standards_interval_time ?
_diffrn_standards_number '50 frames remeasured'
_exptl_absorpt_coefficient_mu 33.942
_exptl_absorpt_correction_T_max 0.2764
_exptl_absorpt_correction_T_min 0.1179
_exptl_absorpt_correction_type empirical
_exptl_absorpt_process_details 'SADABS 2.01 (Sheldrick, 2000)'
_exptl_crystal_colour silver
_exptl_crystal_density_diffrn 6.737
_exptl_crystal_density_meas ?
_exptl_crystal_density_method 'not measured'
_exptl_crystal_description needle
_exptl_crystal_F_000 11544
_exptl_crystal_size_max 0.11
_exptl_crystal_size_mid 0.08
_exptl_crystal_size_min 0.05
_refine_ls_extinction_coef ?
_refine_ls_extinction_method none
_refine_ls_goodness_of_fit_ref 1.081
_refine_ls_hydrogen_treatment ?
_refine_ls_matrix_type full
_refine_ls_number_parameters 50
_refine_ls_number_reflns 2830
_refine_ls_number_restraints 4
_refine_ls_restrained_S_all 1.080
_refine_ls_R_factor_all 0.0520
_refine_ls_R_factor_gt 0.0402
_refine_ls_shift/su_max 0.001
_refine_ls_shift/su_mean 0.000
_refine_ls_structure_factor_coef Fsqd
_refine_ls_weighting_details 'calc w=1/[\s^2^(Fo^2^)+(0.0724P)^2^+0.0000P] where P=(Fo^2^+2Fc^2^)/3'
_refine_ls_weighting_scheme calc
_refine_ls_wR_factor_gt 0.1084
_refine_ls_wR_factor_ref 0.1130
_reflns_number_gt 2324
_reflns_number_total 2830
_reflns_threshold_expression >2sigma(I)
_cod_original_sg_symbol_H-M 'I 41/acd'
_cod_original_formula_sum 'Eu13 Sr Mn Sb11'
_cod_database_code 4000151

loop_
_symmetry_equiv_pos_as_xyz
'x, y, z'
'-x+1/2, -y, z+1/2'
'-y+1/4, x+3/4, z+1/4'
'y+1/4, -x+1/4, z+3/4'
'-x+1/2, y, -z'
'x, -y, -z+1/2'
'y+1/4, x+3/4, -z+3/4'
'-y+1/4, -x+1/4, -z+1/4'
'x+1/2, y+1/2, z+1/2'
'-x+1, -y+1/2, z+1'
'-y+3/4, x+5/4, z+3/4'
'y+3/4, -x+3/4, z+5/4'
'-x+1, y+1/2, -z+1/2'
'x+1/2, -y+1/2, -z+1'
'y+3/4, x+5/4, -z+5/4'
'-y+3/4, -x+3/4, -z+3/4'
'-x, -y, -z'
'x-1/2, y, -z-1/2'
'y-1/4, -x-3/4, -z-1/4'
'-y-1/4, x-1/4, -z-3/4'
'x-1/2, -y, z'
'-x, y, z-1/2'
'-y-1/4, -x-3/4, z-3/4'
'y-1/4, x-1/4, z-1/4'
'-x+1/2, -y+1/2, -z+1/2'
'x, y+1/2, -z'
'y+1/4, -x-1/4, -z+1/4'
'-y+1/4, x+1/4, -z-1/4'
'x, -y+1/2, z+1/2'
'-x+1/2, y+1/2, z'
'-y+1/4, -x-1/4, z-1/4'
'y+1/4, x+1/4, z+1/4'

loop_
_atom_site_label
_atom_site_type_symbol
_atom_site_fract_x
_atom_site_fract_y
_atom_site_fract_z
_atom_site_U_iso_or_equiv
_atom_site_adp_type
_atom_site_occupancy
_atom_site_symmetry_multiplicity
_atom_site_calc_flag
_atom_site_refinement_flags
_atom_site_disorder_assembly
_atom_site_disorder_group
Sb1 Sb 0.13304(4) 0.38304(4) 0.1250 0.00884(19) Uani 1 2 d S . .
Sb2 Sb 0.00360(4) 0.11197(4) 0.81195(3) 0.00816(15) Uani 1 1 d . . .
Sb3 Sb 0.86837(4) 0.97452(4) 0.95291(3) 0.01038(16) Uani 1 1 d . . .
Sb4 Sb 0.0000 0.2500 0.1250 0.0109(3) Uani 1 4 d S . .
Mn Mn 0.0000 0.2500 0.8750 0.0075(5) Uiso 1 4 d S . .
Eu1 Eu -0.04334(3) -0.07282(3) 0.82794(2) 0.00916(14) Uiso 0.958(3) 1 d P . .
Sr1 Sr -0.04334(3) -0.07282(3) 0.82794(2) 0.00916(14) Uiso 0.042(3) 1 d P . .
Eu2 Eu -0.02092(3) 0.12451(3) 0.00110(2) 0.01108(15) Uiso 0.906(3) 1 d P . .
Sr2 Sr -0.02092(3) 0.12451(3) 0.00110(2) 0.01108(15) Uiso 0.094(3) 1 d P . .
Eu3 Eu 0.35682(4) 0.0000 0.2500 0.00816(18) Uiso 0.972(6) 2 d SP . .
Sr3 Sr 0.35682(4) 0.0000 0.2500 0.00816(18) Uiso 0.028(6) 2 d SP . .
Eu4 Eu 0.18082(3) 0.40821(3) 0.84301(2) 0.00979(14) Uiso 0.879(3) 1 d P . .
Sr4 Sr 0.18082(3) 0.40821(3) 0.84301(2) 0.00979(14) Uiso 0.121(3) 1 d P . .

loop_
_atom_site_aniso_label
_atom_site_aniso_U_11
_atom_site_aniso_U_22
_atom_site_aniso_U_33
_atom_site_aniso_U_23
_atom_site_aniso_U_13
_atom_site_aniso_U_12
Sb1 0.0080(3) 0.0080(3) 0.0104(4) -0.0007(2) 0.0007(2) -0.0005(3)
Sb2 0.0073(3) 0.0067(3) 0.0105(3) -0.0017(2) 0.0013(2) -0.0009(2)
Sb3 0.0144(3) 0.0085(3) 0.0083(3) 0.0007(2) 0.0021(2) 0.0036(2)
Sb4 0.0115(4) 0.0115(4) 0.0099(5) 0.000 0.000 0.0053(5)
